data_4343231
loop_
_publ_author_name
'Read, Cory Michael'
'Smith, Mark D.'
'Withers, Ray'
'Zur Loye, Hans-Conrad'

_publ_section_title
;
 Flux Crystal Growth and Optical Properties of Two Uranium-Containing
 Silicates: A2USiO6 (A = Cs, Rb).
;
_journal_issue 9
_journal_name_full 'Inorganic chemistry'
_journal_page_first 4520
_journal_page_last 4525
_journal_paper_doi 10.1021/acs.inorgchem.5b00364
_journal_volume 54
_journal_year 2015
_chemical_formula_moiety 'Cs2 O6 Si U'
_chemical_formula_sum 'Cs2 O6 Si U'
_chemical_formula_weight 627.94
_chemical_name_systematic
; 
 ? 
;
_space_group_crystal_system orthorhombic
_space_group_IT_number 71
_space_group_name_Hall '-I 2 2'
_space_group_name_H-M_alt 'I m m m'
_symmetry_space_group_name_Hall '-I 2 2'
_symmetry_space_group_name_H-M 'I m m m'
_audit_creation_method SHELXL-2013
_cell_angle_alpha 90
_cell_angle_beta 90
_cell_angle_gamma 90
_cell_formula_units_Z 8
_cell_length_a 8.5812(4)
_cell_length_b 13.0011(6)
_cell_length_c 13.8811(7)
_cell_measurement_reflns_used 2813
_cell_measurement_temperature 296(2)
_cell_measurement_theta_max 32.556
_cell_measurement_theta_min 2.935
_cell_volume 1548.65(13)
_computing_cell_refinement 'SAINT-Plus Version 6.45 (Bruker, 2001)'
_computing_data_collection 'SMART Version 5.625 (Bruker, 2001)'
_computing_data_reduction 'SAINT-Plus Version 6.45 (Bruker, 2001)'
_computing_molecular_graphics various
_computing_publication_material various
_computing_structure_refinement 'SHELXL-2013 (Sheldrick, 2013)'
_computing_structure_solution 'SHELXS97 (Sheldrick, 1997)'
_diffrn_ambient_temperature 296(2)
_diffrn_measured_fraction_theta_full 0.999
_diffrn_measured_fraction_theta_max 0.983
_diffrn_measurement_device_type 'Bruker SMART APEX CCD diffractometer'
_diffrn_measurement_method 'omega and phi scans'
_diffrn_radiation_type MoK\a
_diffrn_radiation_wavelength 0.71073
_diffrn_reflns_av_R_equivalents 0.0561
_diffrn_reflns_av_unetI/netI 0.0283
_diffrn_reflns_laue_measured_fraction_full 0.999
_diffrn_reflns_laue_measured_fraction_max 0.983
_diffrn_reflns_limit_h_max 12
_diffrn_reflns_limit_h_min -12
_diffrn_reflns_limit_k_max 19
_diffrn_reflns_limit_k_min -19
_diffrn_reflns_limit_l_max 20
_diffrn_reflns_limit_l_min -20
_diffrn_reflns_number 16331
_diffrn_reflns_point_group_measured_fraction_full 0.999
_diffrn_reflns_point_group_measured_fraction_max 0.983
_diffrn_reflns_theta_full 25.242
_diffrn_reflns_theta_max 32.570
_diffrn_reflns_theta_min 2.146
_diffrn_source 'sealed tube'
_exptl_absorpt_coefficient_mu 30.357
_exptl_absorpt_correction_T_max 1.0000
_exptl_absorpt_correction_T_min 0.4161
_exptl_absorpt_correction_type multi-scan
_exptl_absorpt_process_details 'SADABS Version 2.05 (Bruker, 2001)'
_exptl_crystal_colour orange
_exptl_crystal_density_diffrn 5.386
_exptl_crystal_description needle
_exptl_crystal_F_000 2112
_exptl_crystal_size_max 0.100
_exptl_crystal_size_mid 0.040
_exptl_crystal_size_min 0.030
_refine_diff_density_max 1.564
_refine_diff_density_min -2.277
_refine_diff_density_rms 0.299
_refine_ls_extinction_coef 0.00059(2)
_refine_ls_extinction_expression Fc^*^=kFc[1+0.001xFc^2^\l^3^/sin(2\q)]^-1/4^
_refine_ls_extinction_method SHELXL
_refine_ls_goodness_of_fit_ref 1.052
_refine_ls_matrix_type full
_refine_ls_number_parameters 62
_refine_ls_number_reflns 1576
_refine_ls_number_restraints 0
_refine_ls_restrained_S_all 1.052
_refine_ls_R_factor_all 0.0327
_refine_ls_R_factor_gt 0.0253
_refine_ls_shift/su_max 0.000
_refine_ls_shift/su_mean 0.000
_refine_ls_structure_factor_coef Fsqd
_refine_ls_weighting_details
; 
 w=1/[\s^2^(Fo^2^)+(0.0219P)^2^+5.0845P] 
 where P=(Fo^2^+2Fc^2^)/3 
;
_refine_ls_weighting_scheme calc
_refine_ls_wR_factor_gt 0.0506
_refine_ls_wR_factor_ref 0.0531
_reflns_Friedel_coverage 0.000
_reflns_number_gt 1358
_reflns_number_total 1576
_reflns_threshold_expression 'I > 2\s(I)'
_cod_data_source_file ic5b00364_si_002.cif
_cod_data_source_block Cs2USiO6
_cod_database_code 4343231
_shelx_estimated_absorpt_t_min 0.151
_shelx_estimated_absorpt_t_max 0.463

loop_
_space_group_symop_operation_xyz
'x, y, z'
'-x, -y, z'
'x, -y, -z'
'-x, y, -z'
'x+1/2, y+1/2, z+1/2'
'-x+1/2, -y+1/2, z+1/2'
'x+1/2, -y+1/2, -z+1/2'
'-x+1/2, y+1/2, -z+1/2'
'-x, -y, -z'
'x, y, -z'
'-x, y, z'
'x, -y, z'
'-x+1/2, -y+1/2, -z+1/2'
'x+1/2, y+1/2, -z+1/2'
'-x+1/2, y+1/2, z+1/2'
'x+1/2, -y+1/2, z+1/2'

loop_
_atom_site_label
_atom_site_type_symbol
_atom_site_fract_x
_atom_site_fract_y
_atom_site_fract_z
_atom_site_U_iso_or_equiv
_atom_site_adp_type
_atom_site_occupancy
_atom_site_site_symmetry_order
_atom_site_calc_flag
_atom_site_refinement_flags_posn
_atom_site_refinement_flags_adp
_atom_site_refinement_flags_occupancy
U1 U 0.2500 0.2500 0.2500 0.00877(7) Uani 1 2 d S . P
Cs1 Cs 0.0000 0.5000 0.15534(5) 0.02222(14) Uani 1 4 d S T P
Cs2 Cs 0.0000 0.0000 0.30534(5) 0.01927(14) Uani 1 4 d S T P
Cs3 Cs 0.0000 0.26498(5) 0.5000 0.01996(14) Uani 1 4 d S T P
Cs4 Cs 0.0000 0.19171(5) 0.0000 0.02081(14) Uani 1 4 d S T P
Si1 Si 0.18953(18) 0.5000 0.38806(12) 0.0087(3) Uani 1 2 d S T P
O1 O 0.2442(3) 0.3271(3) 0.1371(3) 0.0190(7) Uani 1 1 d . . .
O2 O 0.2512(3) 0.3973(3) 0.3373(3) 0.0210(8) Uani 1 1 d . . .
O3 O 0.0000 0.2471(3) 0.2537(4) 0.0238(13) Uani 1 2 d S T P
O4 O 0.0000 0.5000 0.3896(5) 0.0182(14) Uani 1 4 d S T P
O5 O 0.2479(7) 0.5000 0.5000 0.0199(15) Uani 1 4 d S T P

loop_
_atom_site_aniso_label
_atom_site_aniso_U_11
_atom_site_aniso_U_22
_atom_site_aniso_U_33
_atom_site_aniso_U_23
_atom_site_aniso_U_13
_atom_site_aniso_U_12
U1 0.00659(10) 0.00865(11) 0.01107(12) -0.00224(8) 0.00007(7) 0.00030(7)
Cs1 0.0215(3) 0.0206(3) 0.0246(3) 0.000 0.000 0.000
Cs2 0.0165(3) 0.0149(3) 0.0265(3) 0.000 0.000 0.000
Cs3 0.0197(3) 0.0221(3) 0.0181(3) 0.000 0.000 0.000
Cs4 0.0183(3) 0.0239(3) 0.0202(3) 0.000 0.000 0.000
Si1 0.0094(7) 0.0082(7) 0.0087(8) 0.000 0.0007(6) 0.000
O1 0.0235(17) 0.0177(17) 0.0158(17) 0.0030(14) 0.0005(13) 0.0023(12)
O2 0.0212(17) 0.0161(17) 0.026(2) -0.0126(15) 0.0008(13) 0.0015(12)
O3 0.007(2) 0.022(3) 0.042(4) -0.005(2) 0.000 0.000
O4 0.009(3) 0.033(4) 0.012(3) 0.000 0.000 0.000
O5 0.013(3) 0.038(4) 0.009(3) 0.000 0.000 0.000

loop_
_atom_type_symbol
_atom_type_description
_atom_type_scat_dispersion_real
_atom_type_scat_dispersion_imag
_atom_type_scat_source
Cs Cs -0.3680 2.1192 'International Tables Vol C Tables 4.2.6.8 and 6.1.1.4'
O O 0.0106 0.0060 'International Tables Vol C Tables 4.2.6.8 and 6.1.1.4'
Si Si 0.0817 0.0704 'International Tables Vol C Tables 4.2.6.8 and 6.1.1.4'
U U -9.6767 9.6646 'International Tables Vol C Tables 4.2.6.8 and 6.1.1.4'

loop_
_geom_angle_atom_site_label_1
_geom_angle_atom_site_label_2
_geom_angle_atom_site_label_3
_geom_angle
_geom_angle_site_symmetry_1
_geom_angle_site_symmetry_3
O1 U1 O1 180.0 . 13
O1 U1 O3 90.18(17) . .
O1 U1 O3 89.81(17) 13 .
O1 U1 O3 89.81(17) . 13
O1 U1 O3 90.19(17) 13 13
O3 U1 O3 180.0(2) . 13
O1 U1 O2 90.30(14) . 13
O1 U1 O2 89.70(14) 13 13
O3 U1 O2 89.61(14) . 13
O3 U1 O2 90.39(14) 13 13
O1 U1 O2 89.71(14) . .
O1 U1 O2 90.30(14) 13 .
O3 U1 O2 90.39(14) . .
O3 U1 O2 89.61(14) 13 .
O2 U1 O2 180.0 13 .
O1 U1 Cs2 126.14(11) . .
O1 U1 Cs2 53.86(11) 13 .
O3 U1 Cs2 55.98(12) . .
O3 U1 Cs2 124.02(12) 13 .
O2 U1 Cs2 53.78(9) 13 .
O2 U1 Cs2 126.22(9) . .
O1 U1 Cs2 53.86(11) . 13
O1 U1 Cs2 126.14(11) 13 13
O3 U1 Cs2 124.02(12) . 13
O3 U1 Cs2 55.98(12) 13 13
O2 U1 Cs2 126.22(9) 13 13
O2 U1 Cs2 53.78(9) . 13
Cs2 U1 Cs2 180.0 . 13
O1 U1 Cs3 47.50(10) . 13
O1 U1 Cs3 132.50(10) 13 13
O3 U1 Cs3 123.00(14) . 13
O3 U1 Cs3 57.00(14) 13 13
O2 U1 Cs3 60.52(9) 13 13
O2 U1 Cs3 119.48(9) . 13
Cs2 U1 Cs3 114.158(11) . 13
Cs2 U1 Cs3 65.842(11) 13 13
O1 U1 Cs3 132.50(10) . .
O1 U1 Cs3 47.50(10) 13 .
O3 U1 Cs3 57.00(14) . .
O3 U1 Cs3 123.00(14) 13 .
O2 U1 Cs3 119.48(9) 13 .
O2 U1 Cs3 60.52(9) . .
Cs2 U1 Cs3 65.843(11) . .
Cs2 U1 Cs3 114.158(11) 13 .
Cs3 U1 Cs3 180.0 13 .
O1 U1 Cs1 44.82(10) . .
O1 U1 Cs1 135.18(10) 13 .
O3 U1 Cs1 60.00(13) . .
O3 U1 Cs1 120.00(13) 13 .
O2 U1 Cs1 119.67(9) 13 .
O2 U1 Cs1 60.33(9) . .
Cs2 U1 Cs1 115.296(4) . .
Cs2 U1 Cs1 64.704(4) 13 .
Cs3 U1 Cs1 92.306(11) 13 .
Cs3 U1 Cs1 87.694(11) . .
O1 U1 Cs1 135.18(10) . 13
O1 U1 Cs1 44.82(10) 13 13
O3 U1 Cs1 120.00(13) . 13
O3 U1 Cs1 60.00(13) 13 13
O2 U1 Cs1 60.33(9) 13 13
O2 U1 Cs1 119.67(9) . 13
Cs2 U1 Cs1 64.704(4) . 13
Cs2 U1 Cs1 115.296(4) 13 13
Cs3 U1 Cs1 87.694(11) 13 13
Cs3 U1 Cs1 92.306(11) . 13
Cs1 U1 Cs1 180.0 . 13
O1 Cs1 O1 170.60(14) 11 12_565
O1 Cs1 O1 93.59(12) 11 2_565
O1 Cs1 O1 85.64(12) 12_565 2_565
O1 Cs1 O1 85.64(12) 11 .
O1 Cs1 O1 93.59(12) 12_565 .
O1 Cs1 O1 170.60(14) 2_565 .
O1 Cs1 O4 94.70(7) 11 .
O1 Cs1 O4 94.70(7) 12_565 .
O1 Cs1 O4 94.70(7) 2_565 .
O1 Cs1 O4 94.70(7) . .
O1 Cs1 O3 50.08(7) 11 .
O1 Cs1 O3 134.80(7) 12_565 .
O1 Cs1 O3 134.80(7) 2_565 .
O1 Cs1 O3 50.08(7) . .
O4 Cs1 O3 67.45(8) . .
O1 Cs1 O3 134.80(7) 11 2_565
O1 Cs1 O3 50.08(7) 12_565 2_565
O1 Cs1 O3 50.08(7) 2_565 2_565
O1 Cs1 O3 134.80(7) . 2_565
O4 Cs1 O3 67.45(8) . 2_565
O3 Cs1 O3 134.89(16) . 2_565
O1 Cs1 O2 137.67(9) 11 12_565
O1 Cs1 O2 51.42(9) 12_565 12_565
O1 Cs1 O2 101.25(8) 2_565 12_565
O1 Cs1 O2 85.44(8) . 12_565
O4 Cs1 O2 45.12(5) . 12_565
O3 Cs1 O2 94.25(8) . 12_565
O3 Cs1 O2 52.03(8) 2_565 12_565
O1 Cs1 O2 51.42(9) 11 11
O1 Cs1 O2 137.67(9) 12_565 11
O1 Cs1 O2 85.44(8) 2_565 11
O1 Cs1 O2 101.25(8) . 11
O4 Cs1 O2 45.12(5) . 11
O3 Cs1 O2 52.03(8) . 11
O3 Cs1 O2 94.25(8) 2_565 11
O2 Cs1 O2 90.24(11) 12_565 11
O1 Cs1 O2 85.44(8) 11 2_565
O1 Cs1 O2 101.25(8) 12_565 2_565
O1 Cs1 O2 51.42(9) 2_565 2_565
O1 Cs1 O2 137.67(9) . 2_565
O4 Cs1 O2 45.12(5) . 2_565
O3 Cs1 O2 94.25(8) . 2_565
O3 Cs1 O2 52.03(8) 2_565 2_565
O2 Cs1 O2 74.08(11) 12_565 2_565
O2 Cs1 O2 43.83(11) 11 2_565
O1 Cs1 O2 101.25(8) 11 .
O1 Cs1 O2 85.44(8) 12_565 .
O1 Cs1 O2 137.67(9) 2_565 .
O1 Cs1 O2 51.42(9) . .
O4 Cs1 O2 45.12(5) . .
O3 Cs1 O2 52.02(8) . .
O3 Cs1 O2 94.25(8) 2_565 .
O2 Cs1 O2 43.83(11) 12_565 .
O2 Cs1 O2 74.07(11) 11 .
O2 Cs1 O2 90.24(11) 2_565 .
O1 Cs1 Si1 76.56(7) 11 2_565
O1 Cs1 Si1 112.26(7) 12_565 2_565
O1 Cs1 Si1 76.56(7) 2_565 2_565
O1 Cs1 Si1 112.26(7) . 2_565
O4 Cs1 Si1 26.72(3) . 2_565
O3 Cs1 Si1 69.97(7) . 2_565
O3 Cs1 Si1 69.97(7) 2_565 2_565
O2 Cs1 Si1 68.94(6) 12_565 2_565
O2 Cs1 Si1 25.70(5) 11 2_565
O2 Cs1 Si1 25.70(5) 2_565 2_565
O2 Cs1 Si1 68.94(6) . 2_565
O2 Cs2 O2 49.29(12) 14_445 7_455
O2 Cs2 O2 103.66(13) 14_445 13
O2 Cs2 O2 83.59(12) 7_455 13
O2 Cs2 O2 83.59(13) 14_445 8_545
O2 Cs2 O2 103.66(13) 7_455 8_545
O2 Cs2 O2 49.29(12) 13 8_545
O2 Cs2 O1 153.21(9) 14_445 13
O2 Cs2 O1 108.33(8) 7_455 13
O2 Cs2 O1 53.97(9) 13 13
O2 Cs2 O1 89.43(8) 8_545 13
O2 Cs2 O1 53.97(9) 14_445 14_445
O2 Cs2 O1 89.43(8) 7_455 14_445
O2 Cs2 O1 153.21(9) 13 14_445
O2 Cs2 O1 108.33(8) 8_545 14_445
O1 Cs2 O1 151.48(13) 13 14_445
O2 Cs2 O1 108.33(8) 14_445 8_545
O2 Cs2 O1 153.21(9) 7_455 8_545
O2 Cs2 O1 89.43(8) 13 8_545
O2 Cs2 O1 53.97(9) 8_545 8_545
O1 Cs2 O1 87.80(12) 13 8_545
O1 Cs2 O1 85.25(11) 14_445 8_545
O2 Cs2 O1 89.43(8) 14_445 7_455
O2 Cs2 O1 53.97(9) 7_455 7_455
O2 Cs2 O1 108.33(8) 13 7_455
O2 Cs2 O1 153.21(9) 8_545 7_455
O1 Cs2 O1 85.25(11) 13 7_455
O1 Cs2 O1 87.80(12) 14_445 7_455
O1 Cs2 O1 151.48(13) 8_545 7_455
O2 Cs2 O3 57.21(8) 14_445 2
O2 Cs2 O3 105.81(9) 7_455 2
O2 Cs2 O3 105.81(9) 13 2
O2 Cs2 O3 57.21(8) 8_545 2
O1 Cs2 O3 136.92(6) 13 2
O1 Cs2 O3 51.45(7) 14_445 2
O1 Cs2 O3 51.45(7) 8_545 2
O1 Cs2 O3 136.92(6) 7_455 2
O2 Cs2 O3 105.81(9) 14_445 .
O2 Cs2 O3 57.21(8) 7_455 .
O2 Cs2 O3 57.21(8) 13 .
O2 Cs2 O3 105.81(9) 8_545 .
O1 Cs2 O3 51.45(7) 13 .
O1 Cs2 O3 136.92(6) 14_445 .
O1 Cs2 O3 136.92(6) 8_545 .
O1 Cs2 O3 51.45(7) 7_455 .
O3 Cs2 O3 154.85(18) 2 .
O2 Cs2 Si1 24.75(6) 14_445 14_445
O2 Cs2 Si1 24.75(6) 7_455 14_445
O2 Cs2 Si1 91.77(7) 13 14_445
O2 Cs2 Si1 91.77(7) 8_545 14_445
O1 Cs2 Si1 130.68(6) 13 14_445
O1 Cs2 Si1 72.41(6) 14_445 14_445
O1 Cs2 Si1 130.68(6) 8_545 14_445
O1 Cs2 Si1 72.41(6) 7_455 14_445
O3 Cs2 Si1 81.11(6) 2 14_445
O3 Cs2 Si1 81.11(6) . 14_445
O2 Cs2 Si1 91.77(7) 14_445 13
O2 Cs2 Si1 91.77(7) 7_455 13
O2 Cs2 Si1 24.75(6) 13 13
O2 Cs2 Si1 24.75(6) 8_545 13
O1 Cs2 Si1 72.41(6) 13 13
O1 Cs2 Si1 130.68(6) 14_445 13
O1 Cs2 Si1 72.41(6) 8_545 13
O1 Cs2 Si1 130.68(6) 7_455 13
O3 Cs2 Si1 81.11(6) 2 13
O3 Cs2 Si1 81.11(6) . 13
Si1 Cs2 Si1 89.56(5) 14_445 13
O1 Cs3 O1 135.20(13) 7_455 6
O1 Cs3 O1 74.57(13) 7_455 16_455
O1 Cs3 O1 88.60(12) 6 16_455
O1 Cs3 O1 88.60(12) 7_455 13
O1 Cs3 O1 74.57(13) 6 13
O1 Cs3 O1 135.20(13) 16_455 13
O1 Cs3 O4 127.75(8) 7_455 9_566
O1 Cs3 O4 93.96(10) 6 9_566
O1 Cs3 O4 93.96(10) 16_455 9_566
O1 Cs3 O4 127.75(8) 13 9_566
O1 Cs3 O4 93.96(10) 7_455 .
O1 Cs3 O4 127.75(8) 6 .
O1 Cs3 O4 127.75(8) 16_455 .
O1 Cs3 O4 93.96(10) 13 .
O4 Cs3 O4 53.3(2) 9_566 .
O1 Cs3 O3 125.34(8) 7_455 10_556
O1 Cs3 O3 50.93(7) 6 10_556
O1 Cs3 O3 50.93(7) 16_455 10_556
O1 Cs3 O3 125.34(8) 13 10_556
O4 Cs3 O3 67.27(12) 9_566 10_556
O4 Cs3 O3 120.53(13) . 10_556
O1 Cs3 O3 50.93(7) 7_455 .
O1 Cs3 O3 125.34(8) 6 .
O1 Cs3 O3 125.34(8) 16_455 .
O1 Cs3 O3 50.93(7) 13 .
O4 Cs3 O3 120.53(13) 9_566 .
O4 Cs3 O3 67.27(12) . .
O3 Cs3 O3 172.20(16) 10_556 .
O1 Cs3 O2 102.85(9) 7_455 .
O1 Cs3 O2 98.36(8) 6 .
O1 Cs3 O2 171.92(9) 16_455 .
O1 Cs3 O2 51.51(8) 13 .
O4 Cs3 O2 81.53(10) 9_566 .
O4 Cs3 O2 44.33(7) . .
O3 Cs3 O2 131.68(7) 10_556 .
O3 Cs3 O2 53.17(7) . .
O1 Cs3 O2 171.92(9) 7_455 10_556
O1 Cs3 O2 51.51(8) 6 10_556
O1 Cs3 O2 102.85(9) 16_455 10_556
O1 Cs3 O2 98.36(8) 13 10_556
O4 Cs3 O2 44.33(7) 9_566 10_556
O4 Cs3 O2 81.53(10) . 10_556
O3 Cs3 O2 53.17(7) 10_556 10_556
O3 Cs3 O2 131.68(7) . 10_556
O2 Cs3 O2 78.64(11) . 10_556
O1 Cs3 O2 51.51(8) 7_455 11
O1 Cs3 O2 171.92(9) 6 11
O1 Cs3 O2 98.36(8) 16_455 11
O1 Cs3 O2 102.85(9) 13 11
O4 Cs3 O2 81.53(10) 9_566 11
O4 Cs3 O2 44.33(7) . 11
O3 Cs3 O2 131.68(7) 10_556 11
O3 Cs3 O2 53.17(7) . 11
O2 Cs3 O2 74.42(11) . 11
O2 Cs3 O2 122.31(11) 10_556 11
O1 Cs3 O2 98.36(8) 7_455 4_556
O1 Cs3 O2 102.85(9) 6 4_556
O1 Cs3 O2 51.51(8) 16_455 4_556
O1 Cs3 O2 171.92(9) 13 4_556
O4 Cs3 O2 44.33(7) 9_566 4_556
O4 Cs3 O2 81.53(10) . 4_556
O3 Cs3 O2 53.17(7) 10_556 4_556
O3 Cs3 O2 131.68(7) . 4_556
O2 Cs3 O2 122.31(11) . 4_556
O2 Cs3 O2 74.42(11) 10_556 4_556
O2 Cs3 O2 78.64(11) 11 4_556
O5 Cs4 O5 81.91(15) 5_444 13
O5 Cs4 O2 46.73(6) 5_444 16_454
O5 Cs4 O2 99.12(8) 13 16_454
O5 Cs4 O2 99.12(8) 5_444 13
O5 Cs4 O2 46.73(6) 13 13
O2 Cs4 O2 139.17(12) 16_454 13
O5 Cs4 O2 46.73(6) 5_444 7_455
O5 Cs4 O2 99.12(8) 13 7_455
O2 Cs4 O2 85.86(12) 16_454 7_455
O2 Cs4 O2 80.14(12) 13 7_455
O5 Cs4 O2 99.12(8) 5_444 6_554
O5 Cs4 O2 46.73(6) 13 6_554
O2 Cs4 O2 80.14(12) 16_454 6_554
O2 Cs4 O2 85.86(12) 13 6_554
O2 Cs4 O2 139.17(12) 7_455 6_554
O5 Cs4 O1 144.18(6) 5_444 .
O5 Cs4 O1 89.24(8) 13 .
O2 Cs4 O1 167.89(9) 16_454 .
O2 Cs4 O1 52.46(8) 13 .
O2 Cs4 O1 101.53(8) 7_455 .
O2 Cs4 O1 99.70(8) 6_554 .
O5 Cs4 O1 89.24(8) 5_444 4
O5 Cs4 O1 144.18(6) 13 4
O2 Cs4 O1 52.46(8) 16_454 4
O2 Cs4 O1 167.89(9) 13 4
O2 Cs4 O1 99.70(8) 7_455 4
O2 Cs4 O1 101.53(8) 6_554 4
O1 Cs4 O1 116.25(12) . 4
O5 Cs4 O1 144.18(6) 5_444 10
O5 Cs4 O1 89.24(8) 13 10
O2 Cs4 O1 101.53(8) 16_454 10
O2 Cs4 O1 99.70(8) 13 10
O2 Cs4 O1 167.89(9) 7_455 10
O2 Cs4 O1 52.46(8) 6_554 10
O1 Cs4 O1 69.64(12) . 10
O1 Cs4 O1 77.89(11) 4 10
O5 Cs4 O1 89.24(8) 5_444 11
O5 Cs4 O1 144.18(6) 13 11
O2 Cs4 O1 99.70(8) 16_454 11
O2 Cs4 O1 101.53(8) 13 11
O2 Cs4 O1 52.46(8) 7_455 11
O2 Cs4 O1 167.89(9) 6_554 11
O1 Cs4 O1 77.89(11) . 11
O1 Cs4 O1 69.64(12) 4 11
O1 Cs4 O1 116.25(12) 10 11
O5 Cs4 O3 98.70(6) 5_444 .
O5 Cs4 O3 98.70(6) 13 .
O2 Cs4 O3 137.49(6) 16_454 .
O2 Cs4 O3 53.31(7) 13 .
O2 Cs4 O3 53.31(7) 7_455 .
O2 Cs4 O3 137.49(6) 6_554 .
O1 Cs4 O3 48.31(7) . .
O1 Cs4 O3 116.98(8) 4 .
O1 Cs4 O3 116.98(8) 10 .
O1 Cs4 O3 48.31(7) 11 .
O5 Cs4 O3 98.70(6) 5_444 10
O5 Cs4 O3 98.70(6) 13 10
O2 Cs4 O3 53.31(7) 16_454 10
O2 Cs4 O3 137.49(6) 13 10
O2 Cs4 O3 137.49(6) 7_455 10
O2 Cs4 O3 53.31(7) 6_554 10
O1 Cs4 O3 116.98(8) . 10
O1 Cs4 O3 48.31(7) 4 10
O1 Cs4 O3 48.31(7) 10 10
O1 Cs4 O3 116.98(8) 11 10
O3 Cs4 O3 156.91(15) . 10
O2 Si1 O2 113.2(3) . 12_565
O2 Si1 O4 109.67(17) . .
O2 Si1 O4 109.67(17) 12_565 .
O2 Si1 O5 108.53(18) . .
O2 Si1 O5 108.53(18) 12_565 .
O4 Si1 O5 107.1(3) . .
O2 Si1 Cs1 75.83(15) . .
O2 Si1 Cs1 75.83(15) 12_565 .
O4 Si1 Cs1 64.0(2) . .
O5 Si1 Cs1 171.1(2) . .
O2 Si1 Cs2 56.93(14) . 13
O2 Si1 Cs2 56.93(14) 12_565 13
O4 Si1 Cs2 135.6(2) . 13
O5 Si1 Cs2 117.4(2) . 13
Cs1 Si1 Cs2 71.51(3) . 13
O2 Si1 Cs3 69.51(13) . .
O2 Si1 Cs3 173.88(14) 12_565 .
O4 Si1 Cs3 64.27(11) . .
O5 Si1 Cs3 75.03(11) . .
Cs1 Si1 Cs3 99.96(3) . .
Cs2 Si1 Cs3 126.34(2) 13 .
O2 Si1 Cs3 173.88(14) . 9_566
O2 Si1 Cs3 69.52(13) 12_565 9_566
O4 Si1 Cs3 64.27(11) . 9_566
O5 Si1 Cs3 75.03(11) . 9_566
Cs1 Si1 Cs3 99.96(3) . 9_566
Cs2 Si1 Cs3 126.34(2) 13 9_566
Cs3 Si1 Cs3 107.28(4) . 9_566
O2 Si1 Cs4 118.36(13) . 5
O2 Si1 Cs4 54.96(14) 12_565 5
O4 Si1 Cs4 131.80(13) . 5
O5 Si1 Cs4 54.61(13) . 5
Cs1 Si1 Cs4 130.70(3) . 5
Cs2 Si1 Cs4 78.75(3) 13 5
Cs3 Si1 Cs4 129.32(4) . 5
Cs3 Si1 Cs4 67.749(16) 9_566 5
O2 Si1 Cs4 54.96(14) . 13
O2 Si1 Cs4 118.36(13) 12_565 13
O4 Si1 Cs4 131.80(13) . 13
O5 Si1 Cs4 54.61(13) . 13
Cs1 Si1 Cs4 130.70(3) . 13
Cs2 Si1 Cs4 78.75(3) 13 13
Cs3 Si1 Cs4 67.749(16) . 13
Cs3 Si1 Cs4 129.32(4) 9_566 13
Cs4 Si1 Cs4 77.89(3) 5 13
U1 O1 Cs1 110.00(14) . .
U1 O1 Cs3 106.62(13) . 13
Cs1 O1 Cs3 143.33(13) . 13
U1 O1 Cs2 98.53(13) . 13
Cs1 O1 Cs2 86.25(9) . 13
Cs3 O1 Cs2 86.59(8) 13 13
U1 O1 Cs4 102.29(13) . .
Cs1 O1 Cs4 90.26(8) . .
Cs3 O1 Cs4 83.79(9) 13 .
Cs2 O1 Cs4 158.82(12) 13 .
Si1 O2 U1 159.9(2) . .
Si1 O2 Cs2 98.31(16) . 13
U1 O2 Cs2 91.43(11) . 13
Si1 O2 Cs4 101.77(17) . 13
U1 O2 Cs4 94.15(11) . 13
Cs2 O2 Cs4 97.89(8) 13 13
Si1 O2 Cs3 85.61(14) . .
U1 O2 Cs3 85.89(10) . .
Cs2 O2 Cs3 174.76(11) 13 .
Cs4 O2 Cs3 77.84(8) 13 .
Si1 O2 Cs1 78.47(14) . .
U1 O2 Cs1 86.29(11) . .
Cs2 O2 Cs1 79.03(9) 13 .
Cs4 O2 Cs1 176.91(12) 13 .
Cs3 O2 Cs1 105.25(8) . .
U1 O3 U1 176.6(3) 7_455 .
U1 O3 Cs2 91.30(12) 7_455 .
U1 O3 Cs2 91.30(12) . .
U1 O3 Cs3 91.31(14) 7_455 .
U1 O3 Cs3 91.31(14) . .
Cs2 O3 Cs3 81.33(11) . .
U1 O3 Cs1 88.53(13) 7_455 .
U1 O3 Cs1 88.53(13) . .
Cs2 O3 Cs1 170.02(17) . .
Cs3 O3 Cs1 108.65(12) . .
U1 O3 Cs4 88.85(14) 7_455 .
U1 O3 Cs4 88.85(14) . .
Cs2 O3 Cs4 91.03(11) . .
Cs3 O3 Cs4 172.35(15) . .
Cs1 O3 Cs4 78.99(11) . .
Si1 O4 Si1 178.5(5) 2_565 .
Si1 O4 Cs1 89.2(2) 2_565 .
Si1 O4 Cs1 89.2(2) . .
Si1 O4 Cs3 90.35(11) 2_565 .
Si1 O4 Cs3 90.34(11) . .
Cs1 O4 Cs3 116.63(10) . .
Si1 O4 Cs3 90.35(11) 2_565 9_566
Si1 O4 Cs3 90.34(11) . 9_566
Cs1 O4 Cs3 116.63(10) . 9_566
Cs3 O4 Cs3 126.7(2) . 9_566
Si1 O5 Si1 144.3(4) . 10_556
Si1 O5 Cs4 101.60(11) . 5
Si1 O5 Cs4 101.60(11) 10_556 5
Si1 O5 Cs4 101.60(11) . 13
Si1 O5 Cs4 101.60(11) 10_556 13
Cs4 O5 Cs4 98.09(15) 5 13
Si1 O5 Cs3 79.90(13) . .
Si1 O5 Cs3 79.90(13) 10_556 .
Cs4 O5 Cs3 173.89(15) 5 .
Cs4 O5 Cs3 75.802(10) 13 .
Si1 O5 Cs3 79.90(13) . 9_566
Si1 O5 Cs3 79.90(13) 10_556 9_566
Cs4 O5 Cs3 75.802(10) 5 9_566
Cs4 O5 Cs3 173.89(15) 13 9_566
Cs3 O5 Cs3 110.31(15) . 9_566

loop_
_geom_bond_atom_site_label_1
_geom_bond_atom_site_label_2
_geom_bond_distance
_geom_bond_site_symmetry_2
U1 O1 1.861(4) .
U1 O1 1.861(4) 13
U1 O3 2.14626(19) .
U1 O3 2.1463(2) 13
U1 O2 2.266(3) 13
U1 O2 2.266(3) .
U1 Cs2 3.96947(19) .
U1 Cs2 3.96948(18) 13
U1 Cs3 4.08449(16) 13
U1 Cs3 4.08449(16) .
U1 Cs1 4.1101(2) .
U1 Cs1 4.1101(3) 13
Cs1 O1 3.083(3) 11
Cs1 O1 3.083(3) 12_565
Cs1 O1 3.083(3) 2_565
Cs1 O1 3.083(3) .
Cs1 O4 3.252(7) .
Cs1 O3 3.561(5) .
Cs1 O3 3.561(5) 2_565
Cs1 O2 3.579(4) 12_565
Cs1 O2 3.579(4) 11
Cs1 O2 3.579(4) 2_565
Cs1 O2 3.579(4) .
Cs1 Si1 3.6166(18) 2_565
Cs2 O2 3.203(4) 14_445
Cs2 O2 3.203(4) 7_455
Cs2 O2 3.203(4) 13
Cs2 O2 3.203(4) 8_545
Cs2 O1 3.241(3) 13
Cs2 O1 3.241(3) 14_445
Cs2 O1 3.241(3) 8_545
Cs2 O1 3.241(3) 7_455
Cs2 O3 3.291(5) 2
Cs2 O3 3.291(5) .
Cs2 Si1 3.7822(17) 14_445
Cs2 Si1 3.7822(17) 13
Cs3 O1 3.143(3) 7_455
Cs3 O1 3.143(3) 6
Cs3 O1 3.143(3) 16_455
Cs3 O1 3.143(3) 13
Cs3 O4 3.418(3) 9_566
Cs3 O4 3.418(3) .
Cs3 O3 3.426(5) 10_556
Cs3 O3 3.426(5) .
Cs3 O2 3.565(4) .
Cs3 O2 3.565(4) 10_556
Cs3 O2 3.565(4) 11
Cs3 O2 3.565(4) 4_556
Cs4 O5 3.300(4) 5_444
Cs4 O5 3.300(4) 13
Cs4 O2 3.316(4) 16_454
Cs4 O2 3.316(4) 13
Cs4 O2 3.316(4) 7_455
Cs4 O2 3.316(4) 6_554
Cs4 O1 3.334(3) .
Cs4 O1 3.334(3) 4
Cs4 O1 3.334(3) 10
Cs4 O1 3.334(3) 11
Cs4 O3 3.595(5) .
Cs4 O3 3.595(5) 10
Si1 O2 1.600(3) .
Si1 O2 1.600(3) 12_565
Si1 O4 1.6265(16) .
Si1 O5 1.633(2) .
Si1 Cs2 3.7822(17) 13
Si1 Cs3 3.7942(11) 9_566
Si1 Cs4 3.9655(13) 5
Si1 Cs4 3.9655(13) 13
O1 Cs3 3.143(3) 13
O1 Cs2 3.241(3) 13
O2 Cs2 3.203(4) 13
O2 Cs4 3.316(4) 13
O3 U1 2.14626(19) 7_455
O4 Si1 1.6265(16) 2_565
O4 Cs3 3.418(3) 9_566
O5 Si1 1.633(2) 10_556
O5 Cs4 3.300(4) 5
O5 Cs4 3.300(4) 13
O5 Cs3 3.723(3) 9_566
